data_7208647
loop_
_publ_author_name
'Li, Xiao-Yan'
'Yu, Ke-Ying'
'Zhao, Xiao-Li'
'Ma, Ming-Liang'
'Guo, Fang'
'Mi, Xian-Qiang'
'Jiang, Biao'
'Wen, Ke'

_publ_section_title
;
 Carboxylic acid-derived oxacalix[2]arene[2]pyrazine self-assembles into
 unprecedented diamondoid networks
;
_journal_issue 23
_journal_name_full CrystEngComm
_journal_page_first 7869
_journal_paper_doi 10.1039/c2ce25315a
_journal_volume 14
_journal_year 2012
_chemical_formula_moiety 'C22 H12 N4 O8, 2(C2 H6 O1 S1)'
_chemical_formula_sum 'C26 H24 N4 O10 S2'
_chemical_formula_weight 616.61
_chemical_name_systematic
;
?
;
_space_group_IT_number 15
_symmetry_cell_setting monoclinic
_symmetry_space_group_name_Hall '-C 2yc'
_symmetry_space_group_name_H-M 'C 1 2/c 1'
_atom_sites_solution_hydrogens geom
_atom_sites_solution_primary direct
_atom_sites_solution_secondary difmap
_audit_creation_method SHELXL-97
_cell_angle_alpha 90.00
_cell_angle_beta 94.313(2)
_cell_angle_gamma 90.00
_cell_formula_units_Z 8
_cell_length_a 25.1363(18)
_cell_length_b 14.3111(11)
_cell_length_c 15.8025(12)
_cell_measurement_reflns_used 9961
_cell_measurement_temperature 296(2)
_cell_measurement_theta_max 26.70
_cell_measurement_theta_min 2.59
_cell_volume 5668.5(7)
_computing_cell_refinement 'Bruker SMART'
_computing_data_collection 'Bruker SMART'
_computing_data_reduction 'Bruker SAINT'
_computing_molecular_graphics 'Bruker SHELXTL'
_computing_publication_material 'Bruker SHELXTL'
_computing_structure_refinement 'SHELXL-97 (Sheldrick, 2008)'
_computing_structure_solution 'SHELXS-97 (Sheldrick, 2008)'
_diffrn_ambient_temperature 296(2)
_diffrn_measured_fraction_theta_full 0.996
_diffrn_measured_fraction_theta_max 0.996
_diffrn_measurement_device_type 'CCD area detector'
_diffrn_measurement_method 'phi and omega scans'
_diffrn_radiation_monochromator graphite
_diffrn_radiation_source 'fine-focus sealed tube'
_diffrn_radiation_type MoK\a
_diffrn_radiation_wavelength 0.71073
_diffrn_reflns_av_R_equivalents 0.0303
_diffrn_reflns_av_sigmaI/netI 0.0203
_diffrn_reflns_limit_h_max 29
_diffrn_reflns_limit_h_min -29
_diffrn_reflns_limit_k_max 16
_diffrn_reflns_limit_k_min -17
_diffrn_reflns_limit_l_max 18
_diffrn_reflns_limit_l_min -18
_diffrn_reflns_number 32387
_diffrn_reflns_theta_full 25.01
_diffrn_reflns_theta_max 25.01
_diffrn_reflns_theta_min 3.03
_exptl_absorpt_coefficient_mu 0.251
_exptl_absorpt_correction_T_max 0.9194
_exptl_absorpt_correction_T_min 0.8762
_exptl_absorpt_correction_type multi-scan
_exptl_absorpt_process_details 'Bruker SAINT (SADABS)'
_exptl_crystal_colour colorless
_exptl_crystal_density_diffrn 1.445
_exptl_crystal_density_method 'not measured'
_exptl_crystal_description block
_exptl_crystal_F_000 2560
_exptl_crystal_size_max 0.54
_exptl_crystal_size_mid 0.46
_exptl_crystal_size_min 0.34
_refine_diff_density_max 0.601
_refine_diff_density_min -0.857
_refine_diff_density_rms 0.044
_refine_ls_extinction_method none
_refine_ls_goodness_of_fit_ref 1.038
_refine_ls_hydrogen_treatment mixed
_refine_ls_matrix_type full
_refine_ls_number_parameters 415
_refine_ls_number_reflns 4983
_refine_ls_number_restraints 0
_refine_ls_restrained_S_all 1.038
_refine_ls_R_factor_all 0.0638
_refine_ls_R_factor_gt 0.0457
_refine_ls_shift/su_max 0.001
_refine_ls_shift/su_mean 0.000
_refine_ls_structure_factor_coef Fsqd
_refine_ls_weighting_details 'calc w=1/[\s^2^(Fo^2^)+(0.0415P)^2^+10.9863P] where P=(Fo^2^+2Fc^2^)/3'
_refine_ls_weighting_scheme calc
_refine_ls_wR_factor_gt 0.1077
_refine_ls_wR_factor_ref 0.1221
_reflns_number_gt 3879
_reflns_number_total 4983
_reflns_threshold_expression >2sigma(I)
_cod_data_source_file c2ce25315a.txt
_cod_data_source_block z1
_cod_depositor_comments
;
The following automatic conversions were performed:

'_symmetry_cell_setting' value 'Monoclinic' changed to 'monoclinic'
according to /home/saulius/struct/CIF-dictionaries/cif_core.dic
dictionary named 'cif_core.dic' version 2.4.2 from 2011-04-26.

Automatic conversion script
Id: cif_fix_values 1891 2012-01-12 08:04:46Z andrius 
;
_cod_original_sg_symbol_H-M C2/c
_cod_database_code 7208647

loop_
_symmetry_equiv_pos_as_xyz
'x, y, z'
'-x, y, -z+1/2'
'x+1/2, y+1/2, z'
'-x+1/2, y+1/2, -z+1/2'
'-x, -y, -z'
'x, -y, z-1/2'
'-x+1/2, -y+1/2, -z'
'x+1/2, -y+1/2, z-1/2'

loop_
_atom_site_label
_atom_site_type_symbol
_atom_site_fract_x
_atom_site_fract_y
_atom_site_fract_z
_atom_site_U_iso_or_equiv
_atom_site_adp_type
_atom_site_occupancy
_atom_site_symmetry_multiplicity
_atom_site_calc_flag
_atom_site_refinement_flags
_atom_site_disorder_assembly
_atom_site_disorder_group
O1 O 0.80175(9) 0.32946(16) 0.22508(14) 0.0765(7) Uani 1 1 d . . .
H1A H 0.8067 0.3120 0.1769 0.115 Uiso 1 1 calc R . .
O2 O 0.86455(10) 0.43131(17) 0.19964(13) 0.0806(7) Uani 1 1 d . . .
O3 O 0.97526(9) 0.01386(14) 0.64684(16) 0.0738(6) Uani 1 1 d . . .
O4 O 1.04032(9) 0.09502(14) 0.59310(16) 0.0760(7) Uani 1 1 d . . .
H4A H 1.0526 0.0429 0.5854 0.114 Uiso 1 1 calc R . .
O5 O 0.74650(7) 0.39872(19) 0.51172(12) 0.0719(7) Uani 1 1 d . . .
O6 O 0.85138(7) 0.27043(14) 0.73563(12) 0.0574(5) Uani 1 1 d . . .
O7 O 1.00557(7) 0.42424(12) 0.63610(12) 0.0507(5) Uani 1 1 d . . .
O8 O 0.88912(7) 0.61434(12) 0.47226(11) 0.0502(5) Uani 1 1 d . . .
N1 N 0.72718(9) 0.39005(17) 0.73353(15) 0.0560(6) Uani 1 1 d . . .
N2 N 0.80219(8) 0.33761(16) 0.62117(14) 0.0488(5) Uani 1 1 d . . .
N3 N 0.94402(8) 0.51448(14) 0.55480(12) 0.0387(5) Uani 1 1 d . . .
N4 N 0.99424(10) 0.67213(16) 0.62654(16) 0.0578(6) Uani 1 1 d . . .
C1 C 0.83294(11) 0.39995(18) 0.24522(17) 0.0479(6) Uani 1 1 d . . .
C2 C 0.82663(10) 0.43666(17) 0.33252(15) 0.0403(6) Uani 1 1 d . . .
C3 C 0.78916(10) 0.39967(19) 0.38360(16) 0.0452(6) Uani 1 1 d . . .
H3A H 0.7657 0.3532 0.3631 0.054 Uiso 1 1 calc R . .
C4 C 0.78732(10) 0.4329(2) 0.46501(16) 0.0487(7) Uani 1 1 d . . .
C5 C 0.82099(10) 0.5023(2) 0.49696(16) 0.0502(7) Uani 1 1 d . . .
H5A H 0.8192 0.5241 0.5521 0.060 Uiso 1 1 calc R . .
C6 C 0.85736(10) 0.53849(17) 0.44497(16) 0.0424(6) Uani 1 1 d . . .
C7 C 0.86081(10) 0.50687(17) 0.36316(15) 0.0411(6) Uani 1 1 d . . .
H7A H 0.8857 0.5323 0.3291 0.049 Uiso 1 1 calc R . .
C8 C 0.99492(11) 0.08718(19) 0.62887(18) 0.0513(7) Uani 1 1 d . . .
C9 C 0.97030(10) 0.17990(17) 0.64527(16) 0.0429(6) Uani 1 1 d . . .
C10 C 0.92045(10) 0.18336(18) 0.67803(16) 0.0462(6) Uani 1 1 d . . .
H10A H 0.9024 0.1287 0.6896 0.055 Uiso 1 1 calc R . .
C11 C 0.89849(10) 0.26912(19) 0.69292(16) 0.0437(6) Uani 1 1 d . . .
C12 C 0.92355(10) 0.35206(18) 0.67576(15) 0.0420(6) Uani 1 1 d . . .
H12A H 0.9075 0.4094 0.6845 0.050 Uiso 1 1 calc R . .
C13 C 0.97351(9) 0.34637(17) 0.64506(15) 0.0389(5) Uani 1 1 d . . .
C14 C 0.99690(10) 0.26208(17) 0.62929(16) 0.0423(6) Uani 1 1 d . . .
H14A H 1.0304 0.2602 0.6080 0.051 Uiso 1 1 calc R . .
C15 C 0.75754(10) 0.3824(2) 0.59661(17) 0.0491(7) Uani 1 1 d . . .
C16 C 0.71975(11) 0.4084(2) 0.65072(19) 0.0535(7) Uani 1 1 d . . .
H16A H 0.6889 0.4388 0.6295 0.064 Uiso 1 1 calc R . .
C17 C 0.77153(10) 0.34600(19) 0.75960(17) 0.0482(6) Uani 1 1 d . . .
H17A H 0.7782 0.3323 0.8170 0.058 Uiso 1 1 calc R . .
C18 C 0.80841(9) 0.31973(18) 0.70321(17) 0.0430(6) Uani 1 1 d . . .
C19 C 0.95377(12) 0.67946(19) 0.56855(18) 0.0524(7) Uani 1 1 d . . .
H19A H 0.9417 0.7382 0.5510 0.063 Uiso 1 1 calc R . .
C20 C 0.92924(10) 0.60006(17) 0.53375(15) 0.0399(6) Uani 1 1 d . . .
C21 C 0.98439(9) 0.50949(17) 0.61319(15) 0.0389(5) Uani 1 1 d . . .
C22 C 1.00969(11) 0.58616(19) 0.64964(17) 0.0489(6) Uani 1 1 d . . .
H22A H 1.0378 0.5780 0.6907 0.059 Uiso 1 1 calc R . .
S01 S 0.93660(3) 0.85208(5) 0.90425(5) 0.0530(2) Uani 1 1 d . . .
O01 O 0.90836(8) 0.94197(14) 0.92439(16) 0.0697(6) Uani 1 1 d . . .
C02 C 0.89313(13) 0.7633(2) 0.9379(2) 0.0638(8) Uani 1 1 d . . .
H02A H 0.8948 0.7618 0.9988 0.096 Uiso 1 1 calc R . .
H02B H 0.9039 0.7038 0.9170 0.096 Uiso 1 1 calc R . .
H02C H 0.8572 0.7765 0.9161 0.096 Uiso 1 1 calc R . .
C01 C 0.92541(13) 0.8391(2) 0.7927(2) 0.0681(9) Uani 1 1 d . . .
H01A H 0.9467 0.8836 0.7649 0.102 Uiso 1 1 calc R . .
H01B H 0.8884 0.8497 0.7761 0.102 Uiso 1 1 calc R . .
H01C H 0.9351 0.7770 0.7768 0.102 Uiso 1 1 calc R . .
S02 S 0.80469(5) 0.14984(11) 0.05271(11) 0.0438(4) Uani 0.50 1 d P A 1
O02 O 0.8301(3) 0.2401(6) 0.0953(5) 0.071(2) Uani 0.50 1 d P A 1
C03 C 0.8528(9) 0.0670(16) 0.0875(16) 0.085(6) Uani 0.50 1 d P A 1
H03A H 0.8509 0.0561 0.1471 0.128 Uiso 0.50 1 calc PR A 1
H03B H 0.8877 0.0900 0.0773 0.128 Uiso 0.50 1 calc PR A 1
H03C H 0.8463 0.0096 0.0570 0.128 Uiso 0.50 1 calc PR A 1
C04 C 0.8231(8) 0.1593(14) -0.0584(8) 0.085(7) Uani 0.50 1 d P A 1
H04A H 0.7988 0.2008 -0.0894 0.127 Uiso 0.50 1 calc PR A 1
H04B H 0.8213 0.0986 -0.0845 0.127 Uiso 0.50 1 calc PR A 1
H04C H 0.8587 0.1832 -0.0589 0.127 Uiso 0.50 1 calc PR A 1
S02' S 0.83780(17) 0.1747(2) 0.05203(17) 0.1238(10) Uani 0.50 1 d P B 2
O02' O 0.8027(3) 0.2392(7) 0.0824(6) 0.086(2) Uani 0.50 1 d P B 2
C03' C 0.8408(10) 0.0646(18) 0.0847(18) 0.121(9) Uani 0.50 1 d P B 2
H03D H 0.8480 0.0630 0.1453 0.182 Uiso 0.50 1 calc PR B 2
H03E H 0.8689 0.0328 0.0584 0.182 Uiso 0.50 1 calc PR B 2
H03F H 0.8074 0.0342 0.0695 0.182 Uiso 0.50 1 calc PR B 2
C04' C 0.8244(9) 0.1638(18) -0.0510(12) 0.112(9) Uani 0.50 1 d P B 2
H04D H 0.8209 0.2246 -0.0765 0.168 Uiso 0.50 1 calc PR B 2
H04E H 0.7916 0.1300 -0.0618 0.168 Uiso 0.50 1 calc PR B 2
H04F H 0.8528 0.1303 -0.0749 0.168 Uiso 0.50 1 calc PR B 2

loop_
_atom_site_aniso_label
_atom_site_aniso_U_11
_atom_site_aniso_U_22
_atom_site_aniso_U_33
_atom_site_aniso_U_23
_atom_site_aniso_U_13
_atom_site_aniso_U_12
O1 0.0918(16) 0.0720(15) 0.0690(14) -0.0296(12) 0.0282(12) -0.0323(13)
O2 0.1120(19) 0.0820(16) 0.0516(12) -0.0138(11) 0.0299(13) -0.0422(14)
O3 0.0710(14) 0.0419(12) 0.1102(19) 0.0082(12) 0.0183(13) 0.0027(10)
O4 0.0707(14) 0.0431(11) 0.1188(19) 0.0062(12) 0.0385(13) 0.0142(10)
O5 0.0387(10) 0.130(2) 0.0466(11) 0.0171(12) 0.0009(9) -0.0164(11)
O6 0.0450(10) 0.0675(13) 0.0620(12) 0.0224(10) 0.0188(9) 0.0093(9)
O7 0.0374(9) 0.0399(10) 0.0741(13) 0.0074(9) 0.0006(9) -0.0005(8)
O8 0.0599(11) 0.0403(10) 0.0485(10) 0.0013(8) -0.0081(9) 0.0010(8)
N1 0.0477(13) 0.0620(15) 0.0606(15) 0.0050(12) 0.0202(11) 0.0037(11)
N2 0.0378(12) 0.0639(15) 0.0460(13) -0.0014(11) 0.0109(10) -0.0030(10)
N3 0.0408(11) 0.0366(11) 0.0391(11) -0.0015(9) 0.0044(9) 0.0002(9)
N4 0.0666(16) 0.0423(14) 0.0631(15) -0.0072(11) -0.0051(13) -0.0056(11)
C1 0.0574(16) 0.0395(14) 0.0470(15) -0.0005(12) 0.0059(13) -0.0042(12)
C2 0.0439(13) 0.0369(13) 0.0397(13) 0.0035(10) 0.0005(11) 0.0044(11)
C3 0.0382(13) 0.0482(15) 0.0482(15) 0.0052(12) -0.0027(11) -0.0018(11)
C4 0.0351(13) 0.0699(18) 0.0412(14) 0.0100(13) 0.0031(11) -0.0012(12)
C5 0.0457(15) 0.0671(18) 0.0377(14) -0.0015(13) 0.0018(12) 0.0027(13)
C6 0.0439(14) 0.0404(14) 0.0419(14) 0.0013(11) -0.0045(11) 0.0042(11)
C7 0.0441(14) 0.0371(13) 0.0423(14) 0.0070(11) 0.0050(11) 0.0026(11)
C8 0.0507(16) 0.0421(15) 0.0610(17) 0.0045(13) 0.0026(13) 0.0058(12)
C9 0.0432(14) 0.0396(14) 0.0453(14) 0.0033(11) 0.0000(11) 0.0041(11)
C10 0.0439(14) 0.0439(15) 0.0507(15) 0.0081(12) 0.0026(12) -0.0038(11)
C11 0.0374(13) 0.0527(16) 0.0416(14) 0.0069(12) 0.0068(11) 0.0030(11)
C12 0.0432(14) 0.0420(14) 0.0411(13) 0.0008(11) 0.0045(11) 0.0058(11)
C13 0.0372(12) 0.0386(13) 0.0405(13) 0.0035(11) 0.0005(10) -0.0009(10)
C14 0.0370(13) 0.0455(14) 0.0446(14) 0.0031(11) 0.0035(11) 0.0050(11)
C15 0.0358(14) 0.0650(18) 0.0469(15) 0.0060(13) 0.0065(11) -0.0109(12)
C16 0.0382(14) 0.0604(18) 0.0630(18) 0.0116(14) 0.0119(13) -0.0006(12)
C17 0.0474(15) 0.0538(16) 0.0450(14) 0.0048(12) 0.0144(12) -0.0053(12)
C18 0.0354(13) 0.0435(14) 0.0512(15) 0.0051(12) 0.0112(11) -0.0045(11)
C19 0.0653(18) 0.0356(14) 0.0552(17) -0.0039(12) -0.0025(14) 0.0008(12)
C20 0.0430(13) 0.0403(14) 0.0368(13) -0.0025(11) 0.0054(11) 0.0016(11)
C21 0.0382(13) 0.0365(13) 0.0430(13) 0.0012(10) 0.0089(11) 0.0019(10)
C22 0.0475(15) 0.0482(16) 0.0498(15) -0.0037(12) -0.0034(12) -0.0030(12)
S01 0.0459(4) 0.0444(4) 0.0678(5) -0.0011(3) -0.0013(3) -0.0070(3)
O01 0.0601(12) 0.0454(11) 0.1058(17) -0.0133(11) 0.0211(12) -0.0125(10)
C02 0.0668(19) 0.0518(17) 0.072(2) 0.0050(15) 0.0004(16) -0.0130(15)
C01 0.071(2) 0.069(2) 0.064(2) 0.0092(16) 0.0042(16) 0.0126(17)
S02 0.0257(6) 0.0410(8) 0.0666(9) -0.0142(7) 0.0153(6) -0.0121(6)
O02 0.087(5) 0.053(3) 0.078(4) -0.040(3) 0.036(4) -0.019(4)
C03 0.102(8) 0.090(13) 0.059(8) -0.008(8) -0.015(6) 0.048(9)
C04 0.153(17) 0.071(9) 0.033(5) 0.001(5) 0.027(7) 0.026(9)
S02' 0.197(4) 0.092(2) 0.0822(17) -0.0087(14) 0.006(2) 0.033(2)
O02' 0.095(5) 0.084(5) 0.079(4) -0.023(3) 0.014(5) 0.015(5)
C03' 0.20(2) 0.093(14) 0.078(13) -0.020(10) 0.031(13) -0.036(13)
C04' 0.115(15) 0.108(15) 0.107(13) -0.037(10) -0.039(9) 0.017(11)

loop_
_atom_type_symbol
_atom_type_description
_atom_type_scat_dispersion_real
_atom_type_scat_dispersion_imag
_atom_type_scat_source
C C 0.0033 0.0016 'International Tables Vol C Tables 4.2.6.8 and 6.1.1.4'
H H 0.0000 0.0000 'International Tables Vol C Tables 4.2.6.8 and 6.1.1.4'
N N 0.0061 0.0033 'International Tables Vol C Tables 4.2.6.8 and 6.1.1.4'
O O 0.0106 0.0060 'International Tables Vol C Tables 4.2.6.8 and 6.1.1.4'
S S 0.1246 0.1234 'International Tables Vol C Tables 4.2.6.8 and 6.1.1.4'

loop_
_geom_angle_atom_site_label_1
_geom_angle_atom_site_label_2
_geom_angle_atom_site_label_3
_geom_angle
C1 O1 H1A 109.5
C8 O4 H4A 109.5
C15 O5 C4 118.3(2)
C18 O6 C11 120.02(19)
C21 O7 C13 121.68(18)
C20 O8 C6 118.62(19)
C17 N1 C16 116.9(2)
C18 N2 C15 114.6(2)
C20 N3 C21 114.5(2)
C19 N4 C22 117.2(2)
O2 C1 O1 123.9(3)
O2 C1 C2 122.9(2)
O1 C1 C2 113.2(2)
C7 C2 C3 120.2(2)
C7 C2 C1 118.1(2)
C3 C2 C1 121.7(2)
C4 C3 C2 118.9(2)
C4 C3 H3A 120.5
C2 C3 H3A 120.5
C3 C4 C5 122.0(2)
C3 C4 O5 116.8(2)
C5 C4 O5 121.0(2)
C6 C5 C4 118.1(2)
C6 C5 H5A 121.0
C4 C5 H5A 121.0
C5 C6 C7 121.9(2)
C5 C6 O8 119.9(2)
C7 C6 O8 118.0(2)
C6 C7 C2 119.0(2)
C6 C7 H7A 120.5
C2 C7 H7A 120.5
O3 C8 O4 124.1(3)
O3 C8 C9 123.4(3)
O4 C8 C9 112.5(2)
C14 C9 C10 119.9(2)
C14 C9 C8 120.7(2)
C10 C9 C8 119.5(2)
C11 C10 C9 118.7(2)
C11 C10 H10A 120.7
C9 C10 H10A 120.7
C10 C11 C12 122.7(2)
C10 C11 O6 117.2(2)
C12 C11 O6 119.7(2)
C11 C12 C13 117.3(2)
C11 C12 H12A 121.4
C13 C12 H12A 121.4
C14 C13 C12 121.9(2)
C14 C13 O7 115.3(2)
C12 C13 O7 122.5(2)
C13 C14 C9 119.6(2)
C13 C14 H14A 120.2
C9 C14 H14A 120.2
N2 C15 O5 118.3(2)
N2 C15 C16 123.9(3)
O5 C15 C16 117.6(3)
N1 C16 C15 120.3(3)
N1 C16 H16A 119.9
C15 C16 H16A 119.9
N1 C17 C18 121.3(2)
N1 C17 H17A 119.4
C18 C17 H17A 119.4
N2 C18 O6 120.3(2)
N2 C18 C17 123.0(2)
O6 C18 C17 116.7(2)
N4 C19 C20 120.4(3)
N4 C19 H19A 119.8
C20 C19 H19A 119.8
N3 C20 O8 120.0(2)
N3 C20 C19 123.6(2)
O8 C20 C19 116.3(2)
N3 C21 O7 119.7(2)
N3 C21 C22 123.9(2)
O7 C21 C22 116.3(2)
N4 C22 C21 120.4(2)
N4 C22 H22A 119.8
C21 C22 H22A 119.8
O01 S01 C01 104.83(15)
O01 S01 C02 103.59(14)
C01 S01 C02 99.61(16)
S01 C02 H02A 109.5
S01 C02 H02B 109.5
H02A C02 H02B 109.5
S01 C02 H02C 109.5
H02A C02 H02C 109.5
H02B C02 H02C 109.5
S01 C01 H01A 109.5
S01 C01 H01B 109.5
H01A C01 H01B 109.5
S01 C01 H01C 109.5
H01A C01 H01C 109.5
H01B C01 H01C 109.5
O02 S02 C03 99.9(9)
O02 S02 C04 102.9(7)
C03 S02 C04 97.5(11)
S02 C03 H03A 109.5
S02 C03 H03B 109.5
H03A C03 H03B 109.5
S02 C03 H03C 109.5
H03A C03 H03C 109.5
H03B C03 H03C 109.5
S02 C04 H04A 109.5
S02 C04 H04B 109.5
H04A C04 H04B 109.5
S02 C04 H04C 109.5
H04A C04 H04C 109.5
H04B C04 H04C 109.5
O02' S02' C04' 108.5(10)
O02' S02' C03' 122.7(11)
C04' S02' C03' 102.7(14)
S02' C03' H03D 109.5
S02' C03' H03E 109.5
H03D C03' H03E 109.5
S02' C03' H03F 109.5
H03D C03' H03F 109.5
H03E C03' H03F 109.5
S02' C04' H04D 109.5
S02' C04' H04E 109.5
H04D C04' H04E 109.5
S02' C04' H04F 109.5
H04D C04' H04F 109.5
H04E C04' H04F 109.5

loop_
_geom_bond_atom_site_label_1
_geom_bond_atom_site_label_2
_geom_bond_distance
O1 C1 1.302(3)
O1 H1A 0.8200
O2 C1 1.199(3)
O3 C8 1.203(3)
O4 C8 1.316(3)
O4 H4A 0.8200
O5 C15 1.370(3)
O5 C4 1.397(3)
O6 C18 1.358(3)
O6 C11 1.406(3)
O7 C21 1.369(3)
O7 C13 1.389(3)
O8 C20 1.362(3)
O8 C6 1.396(3)
N1 C17 1.319(3)
N1 C16 1.334(4)
N2 C18 1.319(3)
N2 C15 1.325(3)
N3 C20 1.315(3)
N3 C21 1.321(3)
N4 C19 1.321(4)
N4 C22 1.333(4)
C1 C2 1.496(4)
C2 C7 1.386(3)
C2 C3 1.390(3)
C3 C4 1.375(4)
C3 H3A 0.9300
C4 C5 1.376(4)
C5 C6 1.376(4)
C5 H5A 0.9300
C6 C7 1.378(3)
C7 H7A 0.9300
C8 C9 1.495(4)
C9 C14 1.386(3)
C9 C10 1.392(3)
C10 C11 1.373(4)
C10 H10A 0.9300
C11 C12 1.380(3)
C12 C13 1.382(3)
C12 H12A 0.9300
C13 C14 1.373(3)
C14 H14A 0.9300
C15 C16 1.376(4)
C16 H16A 0.9300
C17 C18 1.385(3)
C17 H17A 0.9300
C19 C20 1.387(4)
C19 H19A 0.9300
C21 C22 1.373(4)
C22 H22A 0.9300
S01 O01 1.515(2)
S01 C01 1.774(3)
S01 C02 1.783(3)
C02 H02A 0.9600
C02 H02B 0.9600
C02 H02C 0.9600
C01 H01A 0.9600
C01 H01B 0.9600
C01 H01C 0.9600
S02 O02 1.571(7)
S02 C03 1.753(15)
S02 C04 1.854(12)
C03 H03A 0.9600
C03 H03B 0.9600
C03 H03C 0.9600
C04 H04A 0.9600
C04 H04B 0.9600
C04 H04C 0.9600
S02' O02' 1.387(9)
S02' C04' 1.646(18)
S02' C03' 1.66(2)
C03' H03D 0.9600
C03' H03E 0.9600
C03' H03F 0.9600
C04' H04D 0.9600
C04' H04E 0.9600
C04' H04F 0.9600

loop_
_geom_torsion_atom_site_label_1
_geom_torsion_atom_site_label_2
_geom_torsion_atom_site_label_3
_geom_torsion_atom_site_label_4
_geom_torsion
O2 C1 C2 C7 -3.3(4)
O1 C1 C2 C7 175.0(2)
O2 C1 C2 C3 179.2(3)
O1 C1 C2 C3 -2.5(4)
C7 C2 C3 C4 -1.0(4)
C1 C2 C3 C4 176.4(2)
C2 C3 C4 C5 0.8(4)
C2 C3 C4 O5 175.3(2)
C15 O5 C4 C3 142.7(3)
C15 O5 C4 C5 -42.7(4)
C3 C4 C5 C6 -0.1(4)
O5 C4 C5 C6 -174.5(2)
C4 C5 C6 C7 -0.3(4)
C4 C5 C6 O8 174.5(2)
C20 O8 C6 C5 72.3(3)
C20 O8 C6 C7 -112.7(3)
C5 C6 C7 C2 0.0(4)
O8 C6 C7 C2 -174.9(2)
C3 C2 C7 C6 0.6(4)
C1 C2 C7 C6 -176.9(2)
O3 C8 C9 C14 174.9(3)
O4 C8 C9 C14 -4.9(4)
O3 C8 C9 C10 -4.2(4)
O4 C8 C9 C10 176.0(2)
C14 C9 C10 C11 0.7(4)
C8 C9 C10 C11 179.8(2)
C9 C10 C11 C12 0.8(4)
C9 C10 C11 O6 -172.3(2)
C18 O6 C11 C10 -129.5(3)
C18 O6 C11 C12 57.2(3)
C10 C11 C12 C13 -2.2(4)
O6 C11 C12 C13 170.8(2)
C11 C12 C13 C14 2.2(4)
C11 C12 C13 O7 -171.3(2)
C21 O7 C13 C14 151.2(2)
C21 O7 C13 C12 -35.0(3)
C12 C13 C14 C9 -0.7(4)
O7 C13 C14 C9 173.1(2)
C10 C9 C14 C13 -0.7(4)
C8 C9 C14 C13 -179.8(2)
C18 N2 C15 O5 -176.2(2)
C18 N2 C15 C16 -0.5(4)
C4 O5 C15 N2 -45.7(4)
C4 O5 C15 C16 138.3(3)
C17 N1 C16 C15 -0.6(4)
N2 C15 C16 N1 1.1(4)
O5 C15 C16 N1 176.7(3)
C16 N1 C17 C18 -0.3(4)
C15 N2 C18 O6 177.0(2)
C15 N2 C18 C17 -0.4(4)
C11 O6 C18 N2 24.8(4)
C11 O6 C18 C17 -157.7(2)
N1 C17 C18 N2 0.9(4)
N1 C17 C18 O6 -176.6(2)
C22 N4 C19 C20 -0.4(4)
C21 N3 C20 O8 178.0(2)
C21 N3 C20 C19 0.6(3)
C6 O8 C20 N3 12.8(3)
C6 O8 C20 C19 -169.7(2)
N4 C19 C20 N3 -0.3(4)
N4 C19 C20 O8 -177.7(2)
C20 N3 C21 O7 -175.7(2)
C20 N3 C21 C22 -0.3(3)
C13 O7 C21 N3 -39.9(3)
C13 O7 C21 C22 144.4(2)
C19 N4 C22 C21 0.7(4)
N3 C21 C22 N4 -0.4(4)
O7 C21 C22 N4 175.2(2)
